data_4127442
loop_
_publ_author_name
'Antoni, Patrick W.'
'Bruckhoff, Tim'
'Hansmann, Max M.'

_publ_section_title
;
 Organic Redox Systems Based on Pyridinium-Carbene Hybrids.
;
_journal_issue 24
_journal_name_full 'Journal of the American Chemical Society'
_journal_page_first 9701
_journal_page_last 9711
_journal_paper_doi 10.1021/jacs.9b04249
_journal_volume 141
_journal_year 2019
_chemical_formula_moiety 'C43 H55 N3, C4 H10 O'
_chemical_formula_sum 'C47 H65 N3 O'
_chemical_formula_weight 688.02
_space_group_crystal_system monoclinic
_space_group_IT_number 5
_space_group_name_Hall 'C 2y'
_space_group_name_H-M_alt 'C 1 2 1'
_symmetry_space_group_name_Hall 'C 2y'
_symmetry_space_group_name_H-M 'C 1 2 1'
_atom_sites_solution_hydrogens geom
_atom_sites_solution_primary dual
_audit_creation_date 2019-04-11
_audit_creation_method
;
Olex2 1.2
(compiled 2018.05.29 svn.r3508 for OlexSys, GUI svn.r5506)
;
_cell_angle_alpha 90
_cell_angle_beta 91.294(13)
_cell_angle_gamma 90
_cell_formula_units_Z 4
_cell_length_a 27.636(8)
_cell_length_b 9.669(3)
_cell_length_c 15.648(6)
_cell_measurement_reflns_used 9954
_cell_measurement_temperature 100.0
_cell_measurement_theta_max 27.970
_cell_measurement_theta_min 2.950
_cell_volume 4180(2)
_computing_cell_refinement 'SAINT V8.38A (?, 2016)'
_computing_data_reduction 'SAINT V8.38A (?, 2016)'
_computing_molecular_graphics 'Olex2 (Dolomanov et al., 2009)'
_computing_publication_material 'Olex2 (Dolomanov et al., 2009)'
_computing_structure_refinement 'ShelXL (Sheldrick, 2015)'
_computing_structure_solution 'XT (Sheldrick, 2015)'
_diffrn_ambient_temperature 100.0
_diffrn_measured_fraction_theta_full 0.937
_diffrn_measured_fraction_theta_max 0.924
_diffrn_measurement_device_type 'Bruker APEX-II CCD'
_diffrn_measurement_method '\f and \w scans'
_diffrn_radiation_type MoK\a
_diffrn_radiation_wavelength 0.71073
_diffrn_reflns_av_R_equivalents 0.0228
_diffrn_reflns_av_unetI/netI 0.0387
_diffrn_reflns_Laue_measured_fraction_full 0.937
_diffrn_reflns_Laue_measured_fraction_max 0.924
_diffrn_reflns_limit_h_max 38
_diffrn_reflns_limit_h_min -38
_diffrn_reflns_limit_k_max 10
_diffrn_reflns_limit_k_min -13
_diffrn_reflns_limit_l_max 21
_diffrn_reflns_limit_l_min -17
_diffrn_reflns_number 15276
_diffrn_reflns_point_group_measured_fraction_full 0.802
_diffrn_reflns_point_group_measured_fraction_max 0.747
_diffrn_reflns_theta_full 25.242
_diffrn_reflns_theta_max 29.712
_diffrn_reflns_theta_min 2.949
_exptl_absorpt_coefficient_mu 0.064
_exptl_absorpt_correction_T_max 0.9144
_exptl_absorpt_correction_T_min 0.7703
_exptl_absorpt_correction_type multi-scan
_exptl_absorpt_process_details
'SADABS-2016/2 (Bruker,2016/2) was used for absorption correction. wR2(int) was 0.0813 before and 0.0369 after correction. The Ratio of minimum to maximum transmission is 0.8424. The \l/2 correction factor is Not present.'
_exptl_crystal_colour red
_exptl_crystal_colour_primary red
_exptl_crystal_density_diffrn 1.093
_exptl_crystal_description plate
_exptl_crystal_F_000 1504
_exptl_crystal_recrystallization_method 'The material was recrystallised from Diethylether by slow evaporation'
_exptl_crystal_size_max 0.255
_exptl_crystal_size_mid 0.158
_exptl_crystal_size_min 0.083
_refine_diff_density_max 0.529
_refine_diff_density_min -0.295
_refine_diff_density_rms 0.055
_refine_ls_abs_structure_details
;
 Flack x determined using 2691 quotients [(I+)-(I-)]/[(I+)+(I-)]
 (Parsons, Flack and Wagner, Acta Cryst. B69 (2013) 249-259).
;
_refine_ls_abs_structure_Flack -1.1(10)
_refine_ls_extinction_method none
_refine_ls_goodness_of_fit_ref 1.047
_refine_ls_hydrogen_treatment constr
_refine_ls_matrix_type full
_refine_ls_number_parameters 519
_refine_ls_number_reflns 8887
_refine_ls_number_restraints 97
_refine_ls_restrained_S_all 1.050
_refine_ls_R_factor_all 0.0715
_refine_ls_R_factor_gt 0.0682
_refine_ls_shift/su_max 0.001
_refine_ls_shift/su_mean 0.000
_refine_ls_structure_factor_coef Fsqd
_refine_ls_weighting_details 'w=1/[\s^2^(Fo^2^)+(0.1099P)^2^+4.0407P] where P=(Fo^2^+2Fc^2^)/3'
_refine_ls_weighting_scheme calc
_refine_ls_wR_factor_gt 0.1856
_refine_ls_wR_factor_ref 0.1886
_reflns_Friedel_coverage 0.532
_reflns_Friedel_fraction_full 0.647
_reflns_Friedel_fraction_max 0.549
_reflns_number_gt 8327
_reflns_number_total 8887
_reflns_threshold_expression 'I > 2\s(I)'
_cod_data_source_file ja9b04249_si_002.cif
_cod_data_source_block 0505_cg_0m
_cod_database_code 4127442
_shelx_shelxl_version_number 2018/3
_shelx_space_group_comment
;
The symmetry employed for this shelxl refinement is uniquely defined
by the following loop, which should always be used as a source of
symmetry information in preference to the above space-group names.
They are only intended as comments.
;
_shelx_estimated_absorpt_t_max 0.995
_shelx_estimated_absorpt_t_min 0.984
_olex2_refinement_description
;
1. Fixed Uiso
 At 1.2 times of:
  All C(H) groups, All C(H,H) groups
 At 1.5 times of:
  All C(H,H,H) groups
2. Restrained distances
 C47-C46 \\sim C44-C45
 with sigma of 0.02
 O1-C46 \\sim O1-C44
 with sigma of 0.02
 C47-O1 \\sim O1-C45
 with sigma of 0.04
 C49-C48 \\sim C50-C51
 with sigma of 0.02
 O2-C48 \\sim O2-C50
 with sigma of 0.02
 C49-O2 \\sim O2-C51
 with sigma of 0.04
3. Uiso/Uaniso restraints and constraints
O1 \\sim C44 \\sim C45 \\sim C46 \\sim C47: within 2A with sigma of 0.04 and
sigma for terminal atoms of 0.08
O2 \\sim C48 \\sim C49 \\sim C50 \\sim C51: within 2A with sigma of 0.04 and
sigma for terminal atoms of 0.08
4. Rigid body (RIGU) restrains
 O1, C44, C45, C46, C47
 with sigma for 1-2 distances of 0.004 and sigma for 1-3 distances of 0.004
 O2, C48, C49, C50, C51
 with sigma for 1-2 distances of 0.004 and sigma for 1-3 distances of 0.004
5. Others
 Fixed Sof: O1(0.5) C44(0.5) H44A(0.5) H44B(0.5) C45(0.5) H45A(0.5) H45B(0.5)
 H45C(0.5) C46(0.5) H46A(0.5) H46B(0.5) C47(0.5) H47A(0.5) H47B(0.5) H47C(0.5)
 O2(0.5) C48(0.5) H48A(0.5) H48B(0.5) C49(0.5) H49A(0.5) H49B(0.5) H49C(0.5)
 C50(0.5) H50A(0.5) H50B(0.5) C51(0.5) H51A(0.5) H51B(0.5) H51C(0.5)
6.a Ternary CH refined with riding coordinates:
 C12(H12), C15(H15), C18(H18)
6.b Secondary CH2 refined with riding coordinates:
 C44(H44A,H44B), C46(H46A,H46B), C48(H48A,H48B), C50(H50A,H50B)
6.c Me refined with riding coordinates:
 C45(H45A,H45B,H45C), C47(H47A,H47B,H47C), C49(H49A,H49B,H49C), C51(H51A,H51B,
 H51C)
6.d Aromatic/amide H refined with riding coordinates:
 C3(H3), C4(H4), C7(H7), C9(H9), C20(H20), C21(H21), C28(H28), C30(H30),
 C37(H37), C39(H39)
6.e Idealised Me refined as rotating group:
 C11(H11A,H11B,H11C), C13(H13A,H13B,H13C), C14(H14A,H14B,H14C), C16(H16A,H16B,
 H16C), C17(H17A,H17B,H17C), C19(H19A,H19B,H19C), C24(H24A,H24B,H24C), C25(H25A,
 H25B,H25C), C32(H32A,H32B,H32C), C33(H33A,H33B,H33C), C34(H34A,H34B,H34C),
 C41(H41A,H41B,H41C), C42(H42A,H42B,H42C), C43(H43A,H43B,H43C)
;
_olex2_diffrn_ambient_temperature_device 'Oxford Cryosystems Cryostream 800'
_olex2_submission_special_instructions 'No special instructions were received'

loop_
_space_group_symop_operation_xyz
'x, y, z'
'-x, y, -z'
'x+1/2, y+1/2, z'
'-x+1/2, y+1/2, -z'

loop_
_atom_site_label
_atom_site_type_symbol
_atom_site_fract_x
_atom_site_fract_y
_atom_site_fract_z
_atom_site_U_iso_or_equiv
_atom_site_adp_type
_atom_site_occupancy
_atom_site_site_symmetry_order
_atom_site_calc_flag
_atom_site_refinement_flags_posn
_atom_site_refinement_flags_adp
_atom_site_refinement_flags_occupancy
_atom_site_disorder_assembly
_atom_site_disorder_group
N1 N 0.17153(8) 0.5511(3) 0.68124(17) 0.0293(6) Uani 1 1 d . . . . .
N2 N 0.17140(8) 0.4504(3) 0.80953(18) 0.0297(6) Uani 1 1 d . . . . .
N3 N 0.35738(8) 0.5014(3) 0.75398(17) 0.0251(5) Uani 1 1 d . . . . .
C1 C 0.20300(10) 0.5003(3) 0.74683(19) 0.0238(5) Uani 1 1 d . . . . .
C2 C 0.25261(9) 0.4995(3) 0.74919(18) 0.0220(5) Uani 1 1 d . . . . .
C3 C 0.28265(10) 0.4379(3) 0.81850(19) 0.0261(6) Uani 1 1 d . . . . .
H3 H 0.266959 0.394584 0.864803 0.031 Uiso 1 1 calc R . . . .
C4 C 0.33113(10) 0.4405(3) 0.81881(19) 0.0259(6) Uani 1 1 d . . . . .
H4 H 0.348334 0.398992 0.865357 0.031 Uiso 1 1 calc R . . . .
C5 C 0.40916(9) 0.5069(3) 0.7574(2) 0.0235(5) Uani 1 1 d . . . . .
C6 C 0.43539(10) 0.4321(3) 0.6977(2) 0.0273(6) Uani 1 1 d . . . . .
C7 C 0.48591(10) 0.4418(4) 0.7016(2) 0.0316(7) Uani 1 1 d . . . . .
H7 H 0.504227 0.393760 0.660431 0.038 Uiso 1 1 calc R . . . .
C8 C 0.51033(10) 0.5200(4) 0.7643(2) 0.0307(7) Uani 1 1 d . . . . .
C9 C 0.48357(10) 0.5902(4) 0.8225(2) 0.0341(7) Uani 1 1 d . . . . .
H9 H 0.499832 0.643784 0.865177 0.041 Uiso 1 1 calc R . . . .
C10 C 0.43308(10) 0.5855(4) 0.8212(2) 0.0308(6) Uani 1 1 d . . . . .
C11 C 0.58800(12) 0.3968(5) 0.7984(3) 0.0483(10) Uani 1 1 d . . . . .
H11A H 0.582062 0.325567 0.754881 0.072 Uiso 1 1 calc GR . . . .
H11B H 0.573807 0.367818 0.852353 0.072 Uiso 1 1 calc GR . . . .
H11C H 0.622945 0.409923 0.806827 0.072 Uiso 1 1 calc GR . . . .
C12 C 0.56540(10) 0.5298(4) 0.7696(2) 0.0363(8) Uani 1 1 d . . . . .
H12 H 0.573470 0.600114 0.814602 0.044 Uiso 1 1 calc R . . . .
C13 C 0.58625(11) 0.5827(5) 0.6872(3) 0.0420(9) Uani 1 1 d . . . . .
H13A H 0.576596 0.521098 0.640069 0.063 Uiso 1 1 calc GR . . . .
H13B H 0.621635 0.585156 0.692546 0.063 Uiso 1 1 calc GR . . . .
H13C H 0.574007 0.676112 0.675521 0.063 Uiso 1 1 calc GR . . . .
C14 C 0.42682(18) 0.1941(6) 0.6357(5) 0.079(2) Uani 1 1 d . . . . .
H14A H 0.419750 0.157841 0.692541 0.119 Uiso 1 1 calc GR . . . .
H14B H 0.461719 0.188710 0.626361 0.119 Uiso 1 1 calc GR . . . .
H14C H 0.409553 0.139040 0.592134 0.119 Uiso 1 1 calc GR . . . .
C15 C 0.41061(12) 0.3424(4) 0.6295(3) 0.0397(8) Uani 1 1 d . . . . .
H15 H 0.375069 0.344435 0.640147 0.048 Uiso 1 1 calc R . . . .
C16 C 0.41826(17) 0.4006(7) 0.5383(3) 0.0643(15) Uani 1 1 d . . . . .
H16A H 0.452889 0.400844 0.526121 0.096 Uiso 1 1 calc GR . . . .
H16B H 0.405703 0.495281 0.534863 0.096 Uiso 1 1 calc GR . . . .
H16C H 0.401017 0.342410 0.496355 0.096 Uiso 1 1 calc GR . . . .
C17 C 0.41462(16) 0.6060(8) 0.9780(3) 0.0713(18) Uani 1 1 d . . . . .
H17A H 0.449121 0.611109 0.993525 0.107 Uiso 1 1 calc GR . . . .
H17B H 0.404185 0.509128 0.977819 0.107 Uiso 1 1 calc GR . . . .
H17C H 0.395930 0.658090 1.019619 0.107 Uiso 1 1 calc GR . . . .
C18 C 0.40610(12) 0.6688(5) 0.8877(3) 0.0459(10) Uani 1 1 d . . . . .
H18 H 0.370714 0.662576 0.873425 0.055 Uiso 1 1 calc R . . . .
C19 C 0.42020(18) 0.8189(6) 0.8863(5) 0.080(2) Uani 1 1 d . . . . .
H19A H 0.414524 0.856348 0.828785 0.119 Uiso 1 1 calc GR . . . .
H19B H 0.454556 0.828042 0.902194 0.119 Uiso 1 1 calc GR . . . .
H19C H 0.400695 0.870225 0.927174 0.119 Uiso 1 1 calc GR . . . .
C20 C 0.28197(9) 0.5628(3) 0.68308(18) 0.0234(5) Uani 1 1 d . . . . .
H20 H 0.266006 0.605344 0.635560 0.028 Uiso 1 1 calc R . . . .
C21 C 0.33063(9) 0.5631(3) 0.68682(18) 0.0234(5) Uani 1 1 d . . . . .
H21 H 0.347607 0.606935 0.642179 0.028 Uiso 1 1 calc R . . . .
C22 C 0.12277(10) 0.5315(4) 0.7036(2) 0.0333(7) Uani 1 1 d . . . . .
C23 C 0.12264(10) 0.4729(4) 0.7825(2) 0.0333(7) Uani 1 1 d . . . . .
C24 C 0.08254(11) 0.4336(5) 0.8359(3) 0.0417(9) Uani 1 1 d . . . . .
H24A H 0.083536 0.488625 0.888511 0.063 Uiso 1 1 calc GR . . . .
H24B H 0.085147 0.335174 0.850353 0.063 Uiso 1 1 calc GR . . . .
H24C H 0.051893 0.450365 0.804916 0.063 Uiso 1 1 calc GR . . . .
C25 C 0.08285(11) 0.5720(5) 0.6455(3) 0.0457(10) Uani 1 1 d . . . . .
H25A H 0.086098 0.524100 0.590741 0.069 Uiso 1 1 calc GR . . . .
H25B H 0.083808 0.672162 0.636181 0.069 Uiso 1 1 calc GR . . . .
H25C H 0.051959 0.546715 0.670807 0.069 Uiso 1 1 calc GR . . . .
C26 C 0.18304(9) 0.5722(3) 0.59315(19) 0.0261(6) Uani 1 1 d . . . . .
C27 C 0.19078(10) 0.7075(3) 0.5636(2) 0.0255(6) Uani 1 1 d . . . . .
C28 C 0.20058(10) 0.7260(3) 0.4779(2) 0.0259(6) Uani 1 1 d . . . . .
H28 H 0.206299 0.816875 0.457449 0.031 Uiso 1 1 calc R . . . .
C29 C 0.20232(10) 0.6159(3) 0.4208(2) 0.0264(6) Uani 1 1 d . . . . .
C30 C 0.19419(11) 0.4826(3) 0.4525(2) 0.0286(6) Uani 1 1 d . . . . .
H30 H 0.195287 0.406329 0.414331 0.034 Uiso 1 1 calc R . . . .
C31 C 0.18458(10) 0.4586(3) 0.5379(2) 0.0271(6) Uani 1 1 d . . . . .
C32 C 0.17555(12) 0.3142(4) 0.5702(3) 0.0360(7) Uani 1 1 d . . . . .
H32A H 0.141289 0.304049 0.583766 0.054 Uiso 1 1 calc GR . . . .
H32B H 0.195496 0.297590 0.621743 0.054 Uiso 1 1 calc GR . . . .
H32C H 0.183998 0.247029 0.526043 0.054 Uiso 1 1 calc GR . . . .
C33 C 0.21184(14) 0.6390(4) 0.3279(2) 0.0352(7) Uani 1 1 d . . . . .
H33A H 0.239487 0.582551 0.311049 0.053 Uiso 1 1 calc GR . . . .
H33B H 0.219085 0.736902 0.318345 0.053 Uiso 1 1 calc GR . . . .
H33C H 0.183172 0.612588 0.293714 0.053 Uiso 1 1 calc GR . . . .
C34 C 0.18969(12) 0.8281(4) 0.6249(2) 0.0332(7) Uani 1 1 d . . . . .
H34A H 0.214121 0.814279 0.670460 0.050 Uiso 1 1 calc GR . . . .
H34B H 0.157577 0.834503 0.649891 0.050 Uiso 1 1 calc GR . . . .
H34C H 0.196678 0.913807 0.594077 0.050 Uiso 1 1 calc GR . . . .
C35 C 0.18344(9) 0.4270(3) 0.8984(2) 0.0260(6) Uani 1 1 d . . . . .
C36 C 0.19221(9) 0.2915(3) 0.92602(19) 0.0238(5) Uani 1 1 d . . . . .
C37 C 0.20328(10) 0.2694(3) 1.0129(2) 0.0243(5) Uani 1 1 d . . . . .
H37 H 0.209476 0.177972 1.032469 0.029 Uiso 1 1 calc R . . . .
C38 C 0.20542(10) 0.3786(3) 1.0714(2) 0.0269(6) Uani 1 1 d . . . . .
C39 C 0.19630(11) 0.5125(3) 1.0411(2) 0.0282(6) Uani 1 1 d . . . . .
H39 H 0.197768 0.587808 1.080007 0.034 Uiso 1 1 calc R . . . .
C40 C 0.18519(10) 0.5381(3) 0.9556(2) 0.0270(6) Uani 1 1 d . . . . .
C41 C 0.17411(13) 0.6829(4) 0.9243(3) 0.0396(8) Uani 1 1 d . . . . .
H41A H 0.183122 0.749704 0.969015 0.059 Uiso 1 1 calc GR . . . .
H41B H 0.139425 0.690937 0.910811 0.059 Uiso 1 1 calc GR . . . .
H41C H 0.192595 0.701859 0.872929 0.059 Uiso 1 1 calc GR . . . .
C42 C 0.21623(14) 0.3522(4) 1.1653(2) 0.0360(7) Uani 1 1 d . . . . .
H42A H 0.188334 0.379998 1.198811 0.054 Uiso 1 1 calc GR . . . .
H42B H 0.244666 0.406079 1.183543 0.054 Uiso 1 1 calc GR . . . .
H42C H 0.222689 0.253559 1.174176 0.054 Uiso 1 1 calc GR . . . .
C43 C 0.19041(11) 0.1724(4) 0.8639(2) 0.0335(7) Uani 1 1 d . . . . .
H43A H 0.216349 0.182682 0.822706 0.050 Uiso 1 1 calc GR . . . .
H43B H 0.159025 0.171917 0.833493 0.050 Uiso 1 1 calc GR . . . .
H43C H 0.194688 0.085279 0.895152 0.050 Uiso 1 1 calc GR . . . .
O1 O 0.4989(12) 0.7869(19) 0.4944(19) 0.167(6) Uani 0.5 1 d D U P A -1
C44 C 0.4655(11) 0.8558(15) 0.5472(14) 0.123(7) Uani 0.5 1 d D U P A -1
H44A H 0.479213 0.949249 0.556717 0.148 Uiso 0.5 1 calc R . P A -1
H44B H 0.436061 0.869099 0.510868 0.148 Uiso 0.5 1 calc R . P A -1
C45 C 0.4484(7) 0.814(2) 0.6274(13) 0.081(5) Uani 0.5 1 d D U P A -1
H45A H 0.425591 0.883079 0.648299 0.122 Uiso 0.5 1 calc R . P A -1
H45B H 0.432107 0.724511 0.621592 0.122 Uiso 0.5 1 calc R . P A -1
H45C H 0.475793 0.805653 0.668009 0.122 Uiso 0.5 1 calc R . P A -1
C46 C 0.5194(6) 0.833(3) 0.4169(16) 0.119(7) Uani 0.5 1 d D U P A -1
H46A H 0.514764 0.934472 0.414081 0.143 Uiso 0.5 1 calc R . P A -1
H46B H 0.499773 0.792699 0.369410 0.143 Uiso 0.5 1 calc R . P A -1
C47 C 0.5695(8) 0.806(3) 0.399(2) 0.118(10) Uani 0.5 1 d D U P A -1
H47A H 0.577093 0.845426 0.342792 0.177 Uiso 0.5 1 calc R . P A -1
H47B H 0.590212 0.848965 0.442903 0.177 Uiso 0.5 1 calc R . P A -1
H47C H 0.575118 0.706217 0.397925 0.177 Uiso 0.5 1 calc R . P A -1
O2 O 0.5068(6) 0.2435(19) 0.9702(8) 0.150(6) Uani 0.5 1 d D U P B -1
C48 C 0.4734(5) 0.197(2) 0.8940(11) 0.094(6) Uani 0.5 1 d D U P B -1
H48A H 0.477367 0.260237 0.845016 0.113 Uiso 0.5 1 calc R . P B -1
H48B H 0.482502 0.102471 0.875666 0.113 Uiso 0.5 1 calc R . P B -1
C49 C 0.4227(4) 0.1978(15) 0.9208(13) 0.089(5) Uani 0.5 1 d D U P B -1
H49A H 0.401654 0.168482 0.872914 0.134 Uiso 0.5 1 calc R . P B -1
H49B H 0.418921 0.134197 0.968896 0.134 Uiso 0.5 1 calc R . P B -1
H49C H 0.413799 0.291567 0.938323 0.134 Uiso 0.5 1 calc R . P B -1
C50 C 0.5084(6) 0.1430(14) 1.0464(11) 0.092(4) Uani 0.5 1 d D U P B -1
H50A H 0.513500 0.047321 1.026018 0.110 Uiso 0.5 1 calc R . P B -1
H50B H 0.477393 0.146276 1.076763 0.110 Uiso 0.5 1 calc R . P B -1
C51 C 0.5506(7) 0.1862(16) 1.1078(11) 0.085(4) Uani 0.5 1 d D U P B -1
H51A H 0.552041 0.122961 1.156778 0.128 Uiso 0.5 1 calc R . P B -1
H51B H 0.581185 0.182092 1.077466 0.128 Uiso 0.5 1 calc R . P B -1
H51C H 0.545194 0.280732 1.128050 0.128 Uiso 0.5 1 calc R . P B -1

loop_
_atom_site_aniso_label
_atom_site_aniso_U_11
_atom_site_aniso_U_22
_atom_site_aniso_U_33
_atom_site_aniso_U_23
_atom_site_aniso_U_13
_atom_site_aniso_U_12
N1 0.0193(9) 0.0487(16) 0.0200(13) 0.0107(11) 0.0013(8) 0.0019(9)
N2 0.0213(10) 0.0488(16) 0.0191(13) 0.0089(11) 0.0025(9) -0.0019(10)
N3 0.0207(9) 0.0352(14) 0.0192(12) 0.0030(10) 0.0006(8) -0.0014(9)
C1 0.0276(12) 0.0306(14) 0.0134(13) 0.0066(10) 0.0015(10) -0.0012(10)
C2 0.0259(11) 0.0267(13) 0.0133(12) 0.0031(10) 0.0007(9) -0.0001(9)
C3 0.0273(12) 0.0329(15) 0.0181(14) 0.0069(11) 0.0026(10) 0.0006(10)
C4 0.0273(12) 0.0337(16) 0.0165(14) 0.0030(11) -0.0018(10) 0.0008(10)
C5 0.0200(10) 0.0272(14) 0.0232(14) 0.0016(11) 0.0010(9) 0.0009(9)
C6 0.0258(12) 0.0304(15) 0.0258(16) -0.0039(12) 0.0010(10) -0.0015(10)
C7 0.0254(12) 0.0387(17) 0.0308(17) -0.0057(13) 0.0049(11) 0.0021(11)
C8 0.0234(11) 0.0366(17) 0.0322(18) 0.0025(13) 0.0017(11) -0.0005(10)
C9 0.0245(12) 0.048(2) 0.0294(18) -0.0111(15) -0.0027(11) -0.0015(12)
C10 0.0271(12) 0.0377(17) 0.0278(17) -0.0066(13) 0.0021(11) 0.0009(11)
C11 0.0272(14) 0.072(3) 0.046(2) 0.012(2) 0.0035(14) 0.0077(15)
C12 0.0214(12) 0.053(2) 0.0350(19) -0.0132(15) 0.0016(11) 0.0001(12)
C13 0.0271(13) 0.057(2) 0.042(2) 0.0030(18) 0.0047(12) -0.0040(13)
C14 0.054(2) 0.051(3) 0.131(6) -0.045(3) -0.025(3) 0.010(2)
C15 0.0281(13) 0.048(2) 0.043(2) -0.0206(17) 0.0030(13) -0.0044(12)
C16 0.052(2) 0.107(4) 0.034(2) -0.026(3) 0.0091(17) -0.023(2)
C17 0.046(2) 0.138(6) 0.030(2) -0.023(3) -0.0028(16) 0.024(3)
C18 0.0294(14) 0.067(3) 0.041(2) -0.0274(19) 0.0019(13) 0.0022(15)
C19 0.048(2) 0.064(3) 0.128(6) -0.053(4) 0.021(3) -0.007(2)
C20 0.0276(12) 0.0278(14) 0.0148(13) 0.0042(11) 0.0017(9) -0.0017(10)
C21 0.0281(12) 0.0273(14) 0.0148(13) 0.0022(10) 0.0024(9) -0.0005(10)
C22 0.0220(11) 0.050(2) 0.0276(17) 0.0118(14) 0.0010(10) 0.0000(11)
C23 0.0223(12) 0.052(2) 0.0254(17) 0.0063(14) 0.0029(11) -0.0008(11)
C24 0.0252(13) 0.068(3) 0.0318(19) 0.0166(17) 0.0042(12) -0.0015(14)
C25 0.0249(13) 0.084(3) 0.0285(19) 0.0096(19) -0.0009(11) -0.0002(15)
C26 0.0242(11) 0.0375(16) 0.0166(14) 0.0049(12) 0.0006(9) 0.0011(10)
C27 0.0244(11) 0.0312(15) 0.0207(15) 0.0004(11) -0.0017(10) 0.0021(10)
C28 0.0294(12) 0.0259(14) 0.0225(15) 0.0056(11) 0.0013(10) 0.0006(10)
C29 0.0319(13) 0.0301(15) 0.0173(14) 0.0051(11) 0.0020(10) -0.0003(10)
C30 0.0352(14) 0.0254(15) 0.0253(16) 0.0001(11) 0.0006(11) -0.0001(10)
C31 0.0256(12) 0.0276(15) 0.0282(17) 0.0091(12) 0.0017(10) -0.0005(10)
C32 0.0388(15) 0.0331(17) 0.036(2) 0.0117(14) 0.0049(13) -0.0019(12)
C33 0.0558(19) 0.0332(17) 0.0169(16) -0.0002(12) 0.0067(13) -0.0026(14)
C34 0.0378(15) 0.0387(18) 0.0232(17) -0.0041(13) 0.0042(12) 0.0019(12)
C35 0.0233(11) 0.0360(16) 0.0188(14) 0.0075(12) 0.0012(9) -0.0012(10)
C36 0.0218(11) 0.0292(14) 0.0204(15) -0.0006(11) 0.0032(9) -0.0019(9)
C37 0.0289(12) 0.0247(13) 0.0194(14) 0.0039(10) 0.0016(10) -0.0002(9)
C38 0.0320(13) 0.0291(15) 0.0195(15) 0.0051(11) 0.0016(10) -0.0011(10)
C39 0.0357(13) 0.0258(15) 0.0232(15) -0.0008(11) 0.0003(11) -0.0026(11)
C40 0.0281(12) 0.0265(15) 0.0265(16) 0.0085(11) 0.0013(10) -0.0005(10)
C41 0.0406(16) 0.0332(18) 0.045(2) 0.0137(15) -0.0040(14) 0.0004(13)
C42 0.0555(19) 0.0344(17) 0.0182(16) 0.0044(13) -0.0009(13) 0.0015(14)
C43 0.0318(13) 0.0418(19) 0.0269(17) -0.0086(13) 0.0007(12) 0.0018(12)
O1 0.167(11) 0.171(12) 0.165(14) 0.066(14) 0.051(9) 0.083(14)
C44 0.23(2) 0.031(6) 0.111(14) 0.019(8) 0.029(12) 0.035(10)
C45 0.089(11) 0.045(8) 0.110(12) 0.018(8) 0.014(10) 0.012(8)
C46 0.082(8) 0.150(19) 0.123(13) 0.044(13) -0.040(7) -0.033(9)
C47 0.119(14) 0.064(11) 0.17(3) -0.021(14) 0.004(13) 0.017(12)
O2 0.160(12) 0.165(13) 0.125(13) 0.054(9) -0.029(10) -0.017(11)
C48 0.063(6) 0.116(12) 0.105(10) 0.076(9) 0.011(7) -0.017(7)
C49 0.059(6) 0.066(8) 0.143(15) 0.052(9) 0.010(7) 0.009(5)
C50 0.120(10) 0.051(7) 0.105(10) 0.012(6) -0.004(8) 0.037(6)
C51 0.102(11) 0.062(8) 0.093(10) -0.036(7) 0.022(9) 0.005(9)

loop_
_atom_type_symbol
_atom_type_description
_atom_type_scat_dispersion_real
_atom_type_scat_dispersion_imag
_atom_type_scat_source
C C 0.0033 0.0016 'International Tables Vol C Tables 4.2.6.8 and 6.1.1.4'
H H 0.0000 0.0000 'International Tables Vol C Tables 4.2.6.8 and 6.1.1.4'
N N 0.0061 0.0033 'International Tables Vol C Tables 4.2.6.8 and 6.1.1.4'
O O 0.0106 0.0060 'International Tables Vol C Tables 4.2.6.8 and 6.1.1.4'

loop_
_geom_angle_atom_site_label_1
_geom_angle_atom_site_label_2
_geom_angle_atom_site_label_3
_geom_angle
C1 N1 C26 126.7(2)
C22 N1 C1 110.3(2)
C22 N1 C26 119.3(2)
C1 N2 C23 109.8(3)
C1 N2 C35 126.2(2)
C23 N2 C35 120.6(2)
C4 N3 C5 121.7(2)
C4 N3 C21 116.8(2)
C21 N3 C5 121.4(2)
N2 C1 N1 104.0(2)
C2 C1 N1 128.2(3)
C2 C1 N2 127.8(3)
C1 C2 C3 124.6(3)
C1 C2 C20 123.3(3)
C20 C2 C3 112.1(2)
C2 C3 H3 118.6
C4 C3 C2 122.7(3)
C4 C3 H3 118.6
N3 C4 H4 118.5
C3 C4 N3 122.9(3)
C3 C4 H4 118.5
C6 C5 N3 119.2(3)
C6 C5 C10 120.8(2)
C10 C5 N3 120.0(3)
C5 C6 C7 117.9(3)
C5 C6 C15 122.0(3)
C7 C6 C15 120.1(3)
C6 C7 H7 118.9
C8 C7 C6 122.2(3)
C8 C7 H7 118.9
C7 C8 C12 122.5(3)
C9 C8 C7 118.4(3)
C9 C8 C12 119.1(3)
C8 C9 H9 119.0
C8 C9 C10 122.0(3)
C10 C9 H9 119.0
C5 C10 C18 122.7(3)
C9 C10 C5 118.8(3)
C9 C10 C18 118.5(3)
H11A C11 H11B 109.5
H11A C11 H11C 109.5
H11B C11 H11C 109.5
C12 C11 H11A 109.5
C12 C11 H11B 109.5
C12 C11 H11C 109.5
C8 C12 H12 106.7
C11 C12 C8 111.9(3)
C11 C12 H12 106.7
C11 C12 C13 112.5(3)
C13 C12 C8 111.9(3)
C13 C12 H12 106.7
C12 C13 H13A 109.5
C12 C13 H13B 109.5
C12 C13 H13C 109.5
H13A C13 H13B 109.5
H13A C13 H13C 109.5
H13B C13 H13C 109.5
H14A C14 H14B 109.5
H14A C14 H14C 109.5
H14B C14 H14C 109.5
C15 C14 H14A 109.5
C15 C14 H14B 109.5
C15 C14 H14C 109.5
C6 C15 H15 107.5
C6 C15 C16 111.6(3)
C14 C15 C6 111.6(4)
C14 C15 H15 107.5
C14 C15 C16 110.9(5)
C16 C15 H15 107.5
C15 C16 H16A 109.5
C15 C16 H16B 109.5
C15 C16 H16C 109.5
H16A C16 H16B 109.5
H16A C16 H16C 109.5
H16B C16 H16C 109.5
H17A C17 H17B 109.5
H17A C17 H17C 109.5
H17B C17 H17C 109.5
C18 C17 H17A 109.5
C18 C17 H17B 109.5
C18 C17 H17C 109.5
C10 C18 C17 110.4(4)
C10 C18 H18 107.9
C17 C18 H18 107.9
C19 C18 C10 111.7(4)
C19 C18 C17 110.9(5)
C19 C18 H18 107.9
C18 C19 H19A 109.5
C18 C19 H19B 109.5
C18 C19 H19C 109.5
H19A C19 H19B 109.5
H19A C19 H19C 109.5
H19B C19 H19C 109.5
C2 C20 H20 118.6
C21 C20 C2 122.7(3)
C21 C20 H20 118.6
N3 C21 H21 118.6
C20 C21 N3 122.7(3)
C20 C21 H21 118.6
N1 C22 C25 121.3(3)
C23 C22 N1 107.6(3)
C23 C22 C25 131.1(3)
N2 C23 C24 121.3(3)
C22 C23 N2 108.2(3)
C22 C23 C24 130.5(3)
C23 C24 H24A 109.5
C23 C24 H24B 109.5
C23 C24 H24C 109.5
H24A C24 H24B 109.5
H24A C24 H24C 109.5
H24B C24 H24C 109.5
C22 C25 H25A 109.5
C22 C25 H25B 109.5
C22 C25 H25C 109.5
H25A C25 H25B 109.5
H25A C25 H25C 109.5
H25B C25 H25C 109.5
C27 C26 N1 119.1(3)
C31 C26 N1 119.5(3)
C31 C26 C27 121.4(3)
C26 C27 C34 120.3(3)
C28 C27 C26 118.2(3)
C28 C27 C34 121.5(3)
C27 C28 H28 118.9
C27 C28 C29 122.2(3)
C29 C28 H28 118.9
C28 C29 C30 117.9(3)
C28 C29 C33 121.2(3)
C30 C29 C33 120.9(3)
C29 C30 H30 119.0
C31 C30 C29 122.1(3)
C31 C30 H30 119.0
C26 C31 C32 120.8(3)
C30 C31 C26 118.2(3)
C30 C31 C32 121.0(3)
C31 C32 H32A 109.5
C31 C32 H32B 109.5
C31 C32 H32C 109.5
H32A C32 H32B 109.5
H32A C32 H32C 109.5
H32B C32 H32C 109.5
C29 C33 H33A 109.5
C29 C33 H33B 109.5
C29 C33 H33C 109.5
H33A C33 H33B 109.5
H33A C33 H33C 109.5
H33B C33 H33C 109.5
C27 C34 H34A 109.5
C27 C34 H34B 109.5
C27 C34 H34C 109.5
H34A C34 H34B 109.5
H34A C34 H34C 109.5
H34B C34 H34C 109.5
C36 C35 N2 118.7(3)
C40 C35 N2 120.1(3)
C40 C35 C36 121.3(3)
C35 C36 C37 118.3(3)
C35 C36 C43 120.9(3)
C37 C36 C43 120.8(3)
C36 C37 H37 119.2
C38 C37 C36 121.7(3)
C38 C37 H37 119.2
C37 C38 C39 118.1(3)
C37 C38 C42 120.9(3)
C39 C38 C42 121.0(3)
C38 C39 H39 119.1
C40 C39 C38 121.7(3)
C40 C39 H39 119.1
C35 C40 C41 120.1(3)
C39 C40 C35 118.9(3)
C39 C40 C41 121.0(3)
C40 C41 H41A 109.5
C40 C41 H41B 109.5
C40 C41 H41C 109.5
H41A C41 H41B 109.5
H41A C41 H41C 109.5
H41B C41 H41C 109.5
C38 C42 H42A 109.5
C38 C42 H42B 109.5
C38 C42 H42C 109.5
H42A C42 H42B 109.5
H42A C42 H42C 109.5
H42B C42 H42C 109.5
C36 C43 H43A 109.5
C36 C43 H43B 109.5
C36 C43 H43C 109.5
H43A C43 H43B 109.5
H43A C43 H43C 109.5
H43B C43 H43C 109.5
C44 O1 C46 128.8(18)
O1 C44 H44A 105.2
O1 C44 H44B 105.2
H44A C44 H44B 105.9
C45 C44 O1 128.3(16)
C45 C44 H44A 105.2
C45 C44 H44B 105.2
C44 C45 H45A 109.5
C44 C45 H45B 109.5
C44 C45 H45C 109.5
H45A C45 H45B 109.5
H45A C45 H45C 109.5
H45B C45 H45C 109.5
O1 C46 H46A 107.1
O1 C46 H46B 107.1
O1 C46 C47 121(2)
H46A C46 H46B 106.8
C47 C46 H46A 107.1
C47 C46 H46B 107.1
C46 C47 H47A 109.5
C46 C47 H47B 109.5
C46 C47 H47C 109.5
H47A C47 H47B 109.5
H47A C47 H47C 109.5
H47B C47 H47C 109.5
C50 O2 C48 114.6(14)
O2 C48 H48A 109.8
O2 C48 H48B 109.8
H48A C48 H48B 108.2
C49 C48 O2 109.4(16)
C49 C48 H48A 109.8
C49 C48 H48B 109.8
C48 C49 H49A 109.5
C48 C49 H49B 109.5
C48 C49 H49C 109.5
H49A C49 H49B 109.5
H49A C49 H49C 109.5
H49B C49 H49C 109.5
O2 C50 H50A 110.0
O2 C50 H50B 110.0
O2 C50 C51 108.6(13)
H50A C50 H50B 108.4
C51 C50 H50A 110.0
C51 C50 H50B 110.0
C50 C51 H51A 109.5
C50 C51 H51B 109.5
C50 C51 H51C 109.5
H51A C51 H51B 109.5
H51A C51 H51C 109.5
H51B C51 H51C 109.5

loop_
_geom_bond_atom_site_label_1
_geom_bond_atom_site_label_2
_geom_bond_distance
N1 C1 1.418(4)
N1 C22 1.412(3)
N1 C26 1.436(4)
N2 C1 1.413(4)
N2 C23 1.420(4)
N2 C35 1.441(4)
N3 C4 1.391(4)
N3 C5 1.432(3)
N3 C21 1.404(4)
C1 C2 1.371(4)
C2 C3 1.476(4)
C2 C20 1.463(4)
C3 H3 0.9500
C3 C4 1.340(4)
C4 H4 0.9500
C5 C6 1.398(4)
C5 C10 1.407(4)
C6 C7 1.399(4)
C6 C15 1.525(5)
C7 H7 0.9500
C7 C8 1.399(5)
C8 C9 1.367(5)
C8 C12 1.525(4)
C9 H9 0.9500
C9 C10 1.396(4)
C10 C18 1.523(5)
C11 H11A 0.9800
C11 H11B 0.9800
C11 H11C 0.9800
C11 C12 1.495(6)
C12 H12 1.0000
C12 C13 1.514(5)
C13 H13A 0.9800
C13 H13B 0.9800
C13 H13C 0.9800
C14 H14A 0.9800
C14 H14B 0.9800
C14 H14C 0.9800
C14 C15 1.505(7)
C15 H15 1.0000
C15 C16 1.553(7)
C16 H16A 0.9800
C16 H16B 0.9800
C16 H16C 0.9800
C17 H17A 0.9800
C17 H17B 0.9800
C17 H17C 0.9800
C17 C18 1.551(8)
C18 H18 1.0000
C18 C19 1.503(8)
C19 H19A 0.9800
C19 H19B 0.9800
C19 H19C 0.9800
C20 H20 0.9500
C20 C21 1.345(4)
C21 H21 0.9500
C22 C23 1.359(5)
C22 C25 1.466(5)
C23 C24 1.454(4)
C24 H24A 0.9800
C24 H24B 0.9800
C24 H24C 0.9800
C25 H25A 0.9800
C25 H25B 0.9800
C25 H25C 0.9800
C26 C27 1.405(4)
C26 C31 1.400(5)
C27 C28 1.385(4)
C27 C34 1.511(5)
C28 H28 0.9500
C28 C29 1.392(5)
C29 C30 1.400(4)
C29 C33 1.499(5)
C30 H30 0.9500
C30 C31 1.388(5)
C31 C32 1.507(4)
C32 H32A 0.9800
C32 H32B 0.9800
C32 H32C 0.9800
C33 H33A 0.9800
C33 H33B 0.9800
C33 H33C 0.9800
C34 H34A 0.9800
C34 H34B 0.9800
C34 H34C 0.9800
C35 C36 1.399(4)
C35 C40 1.398(5)
C36 C37 1.403(4)
C36 C43 1.506(4)
C37 H37 0.9500
C37 C38 1.397(4)
C38 C39 1.400(4)
C38 C42 1.514(5)
C39 H39 0.9500
C39 C40 1.388(5)
C40 C41 1.512(4)
C41 H41A 0.9800
C41 H41B 0.9800
C41 H41C 0.9800
C42 H42A 0.9800
C42 H42B 0.9800
C42 H42C 0.9800
C43 H43A 0.9800
C43 H43B 0.9800
C43 H43C 0.9800
O1 C44 1.419(17)
O1 C46 1.423(18)
C44 H44A 0.9900
C44 H44B 0.9900
C44 C45 1.408(19)
C45 H45A 0.9800
C45 H45B 0.9800
C45 H45C 0.9800
C46 H46A 0.9900
C46 H46B 0.9900
C46 C47 1.44(2)
C47 H47A 0.9800
C47 H47B 0.9800
C47 H47C 0.9800
O2 C48 1.56(2)
O2 C50 1.538(17)
C48 H48A 0.9900
C48 H48B 0.9900
C48 C49 1.471(15)
C49 H49A 0.9800
C49 H49B 0.9800
C49 H49C 0.9800
C50 H50A 0.9900
C50 H50B 0.9900
C50 C51 1.550(19)
C51 H51A 0.9800
C51 H51B 0.9800
C51 H51C 0.9800
